data_2000159
loop_
_publ_author_name
'Ammon, H. L.'
'DeShong, P.'
'Simpson, D.'

_publ_section_title
;Structure of a lactone,
 2,4,6-trideoxy-4,6-dimethyl-2-(oxopropyl)-7-<i>O</i>-(phenylmethyl)-<small>L</small>-<i>glycero</i>-<small>D</small>-<i>manno</i>-heptono-1,5-lactone
 3-(3,5-dinitrobenzoate)
;
_journal_issue 12
_journal_name_full 'Acta Crystallographica Section C'
_journal_page_first 2693
_journal_page_last 2695
_journal_paper_doi 10.1107/S010827019100625X
_journal_volume 47
_journal_year 1991
_chemical_formula_sum 'C26 H28 N2 O10'
_chemical_formula_weight 528.5
_space_group_IT_number 2
_space_group_name_Hall '-P 1'
_space_group_name_H-M_alt 'P -1'
_symmetry_cell_setting triclinic
_symmetry_space_group_name_Hall '-P 1'
_symmetry_space_group_name_H-M 'P -1'
_cell_angle_alpha 66.512(7)
_cell_angle_beta 83.321(9)
_cell_angle_gamma 88.758(8)
_cell_formula_units_Z 2
_cell_length_a 9.5240(10)
_cell_length_b 11.8187(8)
_cell_length_c 12.6150(10)
_cell_volume 1293.0(2)
_diffrn_radiation_type Cu
_diffrn_radiation_wavelength 1.54178
_exptl_absorpt_coefficient_mu 0.899
_exptl_crystal_density_diffrn 1.357
_exptl_crystal_F_000 556
_cod_data_source_file cr0348.cif
_cod_data_source_block cr0348a
_cod_depositor_comments
;
 Marking attached hydrogen atoms.

 Antanas Vaitkus,
 2017-08-08
;
_cod_original_cell_volume 1293.0(4)
_cod_database_code 2000159

loop_
_space_group_symop_id
_space_group_symop_operation_xyz
1 x,y,z
2 -x,-y,-z

loop_
_atom_site_label
_atom_site_fract_x
_atom_site_fract_y
_atom_site_fract_z
_atom_site_attached_hydrogens
O1 .6900(2) .6886(2) .5824(2) 0
O2 .5936(2) .5177(2) .5889(2) 0
O3 .8606(2) .3674(2) .5529(2) 0
O4 .6352(2) .7545(2) .31450(10) 0
O5 .69210(10) .9432(2) .1756(2) 0
O6 .2470(3) .5538(2) .2020(3) 0
O7 .0535(3) .6548(2) .1815(2) 0
O8 .0931(3) 1.0991(2) .0183(2) 0
O9 .2957(3) 1.1872(2) -.0005(2) 0
O10 .9571(2) .7571(2) .7299(2) 0
N1 .1813(3) .6469(3) .1859(2) 0
N2 .2176(3) 1.0961(2) .0324(2) 0
C1 .6823(3) .5986(3) .5427(2) 0
C2 .7855(3) .6129(2) .4378(2) 0
C3 .7790(3) .7448(2) .3496(3) 0
C4 .8076(3) .8395(2) .4001(2) 0
C5 .8076(3) .7773(3) .5311(2) 0
C6 .7583(4) .5159(3) .3924(3) 0
C7 .7853(3) .3867(3) .4762(3) 0
C8 .7164(7) .2834(4) .4596(5) 0
C9 .6096(3) .8568(3) .2252(2) 0
C10 .4655(3) .8565(2) .1896(2) 0
C11 .3908(3) .7496(3) .2092(3) 0
C12 .2605(3) .7598(3) .1684(2) 0
C13 .2006(3) .8710(3) .1119(2) 1
C14 .2773(3) .9748(2) .0942(2) 0
C15 .4085(3) .9705(3) .1300(2) 0
C16 .9463(4) .9116(4) .3414(3) 0
C17 .7922(4) .8632(3) .5952(3) 0
C18 .6510(5) .9265(5) .5865(5) 0
C19 .8154(4) .7947(4) .7208(3) 0
C20 .9765(5) .6780(5) .8479(3) 0
C21 1.1311(4) .6581(3) .8566(3) 0
C22 1.1864(5) .5448(4) .8737(3) 0
C23 1.3264(6) .5225(5) .8829(4) 0
C24 1.4137(6) .6149(6) .8742(4) 0
C25 1.3614(6) .7278(5) .8586(5) 0
C26 1.2209(5) .7496(4) .8505(4) 0
H2 .884(3) .603(2) .462(2) 0
H3 .845(3) .756(2) .282(2) 0
H4 .734(2) .898(2) .382(2) 0
H5 .894(2) .734(2) .548(2) 0
H6A .824(3) .532(3) .318(3) 0
H6B .662(3) .519(2) .376(2) 0
H8A .734(6) .296(5) .383(5) 0
H8B .746(5) .213(5) .515(4) 0
H8C .624(6) .290(5) .465(5) 0
H11 .425(3) .677(2) .245(2) 0
H15 .462(3) 1.041(2) .116(2) 0
H16A .952(4) .975(4) .368(3) 0
H16B 1.033(4) .855(3) .359(3) 0
H16C .946(3) .948(3) .254(3) 0
H17 .867(3) .922(3) .558(2) 0
H18A .576(4) .865(3) .624(3) 0
H18B .648(4) .980(3) .628(3) 0
H18C .646(4) .976(4) .507(4) 0
H19A .742(3) .722(3) .760(2) 0
H19B .795(3) .853(3) .762(3) 0
H20A .920(5) .596(4) .872(4) 0
H20B .947(4) .735(4) .888(4) 0
H22 1.127(4) .485(3) .880(3) 0
H23 1.369(5) .446(5) .891(4) 0
H24 1.504(4) .601(4) .876(4) 0
H25 1.418(5) .789(4) .857(4) 0
H26 1.188(4) .827(4) .839(3) 0

loop_
_geom_bond_atom_site_label_1
_geom_bond_atom_site_label_2
_geom_bond_distance
O1 C1 1.351(3)
O1 C5 1.454(3)
O2 C1 1.202(3)
O3 C7 1.217(3)
O4 C3 1.476(3)
O4 C9 1.326(3)
O5 C9 1.209(3)
O6 N1 1.211(3)
O7 N1 1.224(3)
O8 N2 1.218(3)
O9 N2 1.222(3)
O10 C19 1.415(4)
O10 C20 1.440(4)
N1 C12 1.472(4)
N2 C14 1.470(4)
C1 C2 1.508(4)
C2 C3 1.517(4)
C2 C6 1.509(4)
C3 C4 1.534(4)
C4 C5 1.517(4)
C4 C16 1.529(4)
C5 C17 1.524(4)
C6 C7 1.508(4)
C7 C8 1.494(5)
C9 C10 1.493(4)
C10 C11 1.383(4)
C10 C15 1.389(4)
C11 C12 1.383(4)
C12 C13 1.370(4)
C13 C14 1.368(4)
C14 C15 1.371(4)
C17 C18 1.518(5)
C17 C19 1.506(5)
C20 C21 1.496(5)
C21 C22 1.371(5)
C21 C26 1.366(5)
C22 C23 1.366(6)
C23 C24 1.349(6)
C24 C25 1.361(7)
C25 C26 1.365(6)
